data_7135709
loop_
_publ_author_name
'Parthasarathy, Thiyagaraj'
'Bhowmik, Aritra'
'Mishra, Manish Kumar'
'Ghosh, Soumyajit'

_publ_section_title
;
 Helically twistable cyanoacrylate crystal with simultaneous
 photomechanical bending.
;
_journal_issue 34
_journal_name_full 'Chemical communications (Cambridge, England)'
_journal_page_first 8661
_journal_page_last 8664
_journal_paper_doi 10.1039/d6cc00942e
_journal_volume 62
_journal_year 2026
_chemical_formula_moiety 'C13 H12 Br N O3'
_chemical_formula_sum 'C13 H12 Br N O3'
_chemical_formula_weight 310.15
_space_group_crystal_system monoclinic
_space_group_IT_number 14
_space_group_name_Hall '-P 2yn'
_space_group_name_H-M_alt 'P 1 21/n 1'
_atom_sites_solution_hydrogens geom
_audit_creation_date 2025-05-22
_audit_creation_method
;
Olex2 1.5
(compiled 2024.02.16 svn.r378c4104 for OlexSys, GUI svn.r6928)
;
_audit_update_record
;
2026-02-04 deposited with the CCDC.	2026-04-06 downloaded from the CCDC.
;
_cell_angle_alpha 90
_cell_angle_beta 95.943(2)
_cell_angle_gamma 90
_cell_formula_units_Z 4
_cell_length_a 11.5620(7)
_cell_length_b 4.0956(2)
_cell_length_c 27.5269(15)
_cell_measurement_reflns_used 6603
_cell_measurement_temperature 200(2)
_cell_measurement_theta_max 27.67
_cell_measurement_theta_min 2.98
_cell_volume 1296.48(12)
_computing_cell_refinement 'SAINT V8.40A (Bruker, 2019)'
_computing_data_reduction 'SAINT V8.40A (Bruker, 2019)'
_computing_molecular_graphics 'Olex2 1.5 (Dolomanov et al., 2009)'
_computing_publication_material 'Olex2 1.5 (Dolomanov et al., 2009)'
_computing_structure_refinement 'SHELXL 2019/3 (Sheldrick, 2015)'
_computing_structure_solution 'SHELXT 2014/5 (Sheldrick, 2014)'
_diffrn_ambient_temperature 200.00
_diffrn_measured_fraction_theta_full 0.986
_diffrn_measured_fraction_theta_max 0.988
_diffrn_measurement_device_type 'Bruker APEX-II CCD'
_diffrn_measurement_method '\f and \w scans'
_diffrn_radiation_type MoK\a
_diffrn_radiation_wavelength 0.71073
_diffrn_reflns_av_R_equivalents 0.0763
_diffrn_reflns_av_unetI/netI 0.0495
_diffrn_reflns_Laue_measured_fraction_full 0.986
_diffrn_reflns_Laue_measured_fraction_max 0.988
_diffrn_reflns_limit_h_max 15
_diffrn_reflns_limit_h_min -15
_diffrn_reflns_limit_k_max 5
_diffrn_reflns_limit_k_min -4
_diffrn_reflns_limit_l_max 36
_diffrn_reflns_limit_l_min -36
_diffrn_reflns_number 19873
_diffrn_reflns_point_group_measured_fraction_full 0.986
_diffrn_reflns_point_group_measured_fraction_max 0.988
_diffrn_reflns_theta_full 25.242
_diffrn_reflns_theta_max 28.373
_diffrn_reflns_theta_min 2.702
_diffrn_source_current 1.4
_diffrn_source_power 0.07
_diffrn_source_voltage 50.0
_diffrn_standards_number 0
_exptl_absorpt_coefficient_mu 3.170
_exptl_absorpt_correction_T_max 0.7457
_exptl_absorpt_correction_T_min 0.5448
_exptl_absorpt_correction_type multi-scan
_exptl_absorpt_process_details
;
SADABS-2016/2 (Bruker,2016/2) was used for absorption correction.
wR2(int) was 0.1517 before and 0.0861 after correction.
The Ratio of minimum to maximum transmission is 0.7306.
The \l/2 correction factor is Not present.
;
_exptl_crystal_colour Colorless
_exptl_crystal_density_diffrn 1.589
_exptl_crystal_description Needle
_exptl_crystal_F_000 624
_exptl_crystal_size_max 0.8
_exptl_crystal_size_mid 0.7
_exptl_crystal_size_min 0.6
_refine_diff_density_max 0.582
_refine_diff_density_min -0.591
_refine_diff_density_rms 0.099
_refine_ls_extinction_method none
_refine_ls_goodness_of_fit_ref 1.131
_refine_ls_hydrogen_treatment constr
_refine_ls_matrix_type full
_refine_ls_number_parameters 165
_refine_ls_number_reflns 3231
_refine_ls_number_restraints 0
_refine_ls_restrained_S_all 1.131
_refine_ls_R_factor_all 0.0521
_refine_ls_R_factor_gt 0.0348
_refine_ls_shift/su_max 0.001
_refine_ls_shift/su_mean 0.000
_refine_ls_structure_factor_coef Fsqd
_refine_ls_weighting_details 'w=1/[\s^2^(Fo^2^)+(0.0339P)^2^+0.7051P] where P=(Fo^2^+2Fc^2^)/3'
_refine_ls_weighting_scheme calc
_refine_ls_wR_factor_gt 0.0818
_refine_ls_wR_factor_ref 0.0961
_reflns_Friedel_coverage 0.000
_reflns_number_gt 2572
_reflns_number_total 3231
_reflns_threshold_expression 'I > 2\s(I)'
_cod_data_source_file d6cc00942e9.cif
_cod_data_source_block TP34
_cod_depositor_comments 'Adding full bibliography for 7135709.cif.'
_cod_database_code 7135709
_shelx_shelxl_version_number 2019/3
_shelx_space_group_comment
;
The symmetry employed for this shelxl refinement is uniquely defined
by the following loop, which should always be used as a source of
symmetry information in preference to the above space-group names.
They are only intended as comments.
;
_olex2_refinement_description
;
1. Fixed Uiso
 At 1.2 times of:
  All C(H) groups, All C(H,H) groups
 At 1.5 times of:
  All C(H,H,H) groups
2.a Secondary CH2 refined with riding coordinates:
 C12(H12A,H12B)
2.b Aromatic/amide H refined with riding coordinates:
 C4(H4), C7(H7), C6(H6), C10(H10)
2.c Idealised Me refined as rotating group:
 C11(H11A,H11B,H11C), C13(H13A,H13B,H13C)
;
_olex2_submission_special_instructions 'No special instructions were received'

loop_
_space_group_symop_operation_xyz
'x, y, z'
'-x+1/2, y+1/2, -z+1/2'
'-x, -y, -z'
'x-1/2, -y-1/2, z-1/2'

loop_
_atom_site_label
_atom_site_type_symbol
_atom_site_fract_x
_atom_site_fract_y
_atom_site_fract_z
_atom_site_U_iso_or_equiv
_atom_site_adp_type
_atom_site_occupancy
_atom_site_site_symmetry_order
_atom_site_calc_flag
_atom_site_refinement_flags_posn
_atom_site_refinement_flags_adp
_atom_site_refinement_flags_occupancy
_atom_site_disorder_assembly
_atom_site_disorder_group
Br1 Br 0.72999(2) 0.78220(7) 0.30303(2) 0.02841(11) Uani 1 1 d . . . . .
N1 N 0.6795(2) 0.1800(6) 0.57750(9) 0.0358(6) Uani 1 1 d . . . . .
O1 O 0.90532(16) 0.6181(5) 0.62151(6) 0.0269(4) Uani 1 1 d . . . . .
C1 C 0.9188(2) 0.6992(6) 0.57548(10) 0.0248(5) Uani 1 1 d . . . . .
O2 O 0.99413(17) 0.8783(6) 0.56393(7) 0.0367(5) Uani 1 1 d . . . . .
C2 C 0.8278(2) 0.5510(6) 0.54025(9) 0.0220(5) Uani 1 1 d . . . . .
C3 C 0.7438(2) 0.3462(6) 0.56064(9) 0.0247(5) Uani 1 1 d . . . . .
O3 O 0.51708(16) 0.4207(5) 0.32382(6) 0.0287(4) Uani 1 1 d . . . . .
C4 C 0.8256(2) 0.6259(6) 0.49247(9) 0.0235(5) Uani 1 1 d . . . . .
H4 H 0.889552 0.754420 0.484718 0.028 Uiso 1 1 calc R U . . .
C5 C 0.7433(2) 0.5461(6) 0.45071(9) 0.0227(5) Uani 1 1 d . . . . .
C8 C 0.5876(2) 0.4481(6) 0.36607(9) 0.0233(5) Uani 1 1 d . . . . .
C7 C 0.5630(2) 0.3253(6) 0.41106(10) 0.0264(5) Uani 1 1 d . . . . .
H7 H 0.493092 0.206646 0.413246 0.032 Uiso 1 1 calc R U . . .
C6 C 0.6388(2) 0.3741(7) 0.45244(9) 0.0266(5) Uani 1 1 d . . . . .
H6 H 0.619958 0.289562 0.482781 0.032 Uiso 1 1 calc R U . . .
C9 C 0.6927(2) 0.6139(6) 0.36377(9) 0.0219(5) Uani 1 1 d . . . . .
C10 C 0.7688(2) 0.6649(6) 0.40515(9) 0.0230(5) Uani 1 1 d . . . . .
H10 H 0.839101 0.781295 0.402776 0.028 Uiso 1 1 calc R U . . .
C11 C 0.9446(4) 0.6988(8) 0.70749(12) 0.0472(9) Uani 1 1 d . . . . .
H11A H 0.866495 0.789109 0.708848 0.071 Uiso 1 1 calc R U . . .
H11B H 0.998085 0.796018 0.733456 0.071 Uiso 1 1 calc R U . . .
H11C H 0.942389 0.461590 0.711991 0.071 Uiso 1 1 calc R U . . .
C12 C 0.9857(3) 0.7749(7) 0.65872(10) 0.0308(6) Uani 1 1 d . . . . .
H12A H 0.986366 1.013930 0.653393 0.037 Uiso 1 1 calc R U . . .
H12B H 1.065444 0.690433 0.657261 0.037 Uiso 1 1 calc R U . . .
C13 C 0.4091(3) 0.2521(7) 0.32562(12) 0.0341(7) Uani 1 1 d . . . . .
H13A H 0.365477 0.253858 0.293143 0.051 Uiso 1 1 calc R U . . .
H13B H 0.363479 0.361229 0.348949 0.051 Uiso 1 1 calc R U . . .
H13C H 0.424460 0.026013 0.336001 0.051 Uiso 1 1 calc R U . . .

loop_
_atom_site_aniso_label
_atom_site_aniso_U_11
_atom_site_aniso_U_22
_atom_site_aniso_U_33
_atom_site_aniso_U_23
_atom_site_aniso_U_13
_atom_site_aniso_U_12
Br1 0.03201(17) 0.03628(17) 0.01691(15) 0.00313(10) 0.00243(11) -0.00548(11)
N1 0.0384(14) 0.0417(14) 0.0274(13) 0.0027(11) 0.0045(11) -0.0103(11)
O1 0.0310(10) 0.0327(10) 0.0162(9) 0.0013(7) -0.0016(7) -0.0075(8)
C1 0.0237(12) 0.0305(13) 0.0201(13) 0.0011(10) 0.0010(10) 0.0015(10)
O2 0.0324(11) 0.0521(12) 0.0250(10) 0.0045(10) 0.0005(8) -0.0171(10)
C2 0.0205(12) 0.0253(12) 0.0197(12) 0.0003(10) 0.0001(10) -0.0004(10)
C3 0.0274(13) 0.0292(13) 0.0171(12) 0.0004(10) -0.0006(10) 0.0008(11)
O3 0.0244(9) 0.0400(11) 0.0205(9) 0.0010(8) -0.0030(7) -0.0061(8)
C4 0.0206(12) 0.0283(12) 0.0216(12) 0.0015(10) 0.0021(10) -0.0009(10)
C5 0.0215(12) 0.0273(12) 0.0193(12) -0.0002(10) 0.0020(10) -0.0005(10)
C8 0.0236(13) 0.0258(12) 0.0197(12) -0.0025(10) -0.0020(10) 0.0007(10)
C7 0.0232(13) 0.0319(13) 0.0239(13) -0.0007(11) 0.0011(10) -0.0057(11)
C6 0.0285(14) 0.0338(13) 0.0173(12) 0.0014(10) 0.0006(10) -0.0026(11)
C9 0.0257(12) 0.0236(11) 0.0169(12) 0.0012(9) 0.0044(10) 0.0003(10)
C10 0.0209(12) 0.0250(12) 0.0233(13) -0.0015(10) 0.0036(10) -0.0033(10)
C11 0.062(2) 0.061(2) 0.0185(14) -0.0041(14) 0.0002(14) -0.0128(18)
C12 0.0308(14) 0.0382(15) 0.0220(13) -0.0048(11) -0.0042(11) -0.0063(12)
C13 0.0287(15) 0.0455(17) 0.0268(15) -0.0037(12) -0.0029(12) -0.0116(12)

loop_
_atom_type_symbol
_atom_type_description
_atom_type_scat_dispersion_real
_atom_type_scat_dispersion_imag
_atom_type_scat_source
C C 0.0033 0.0016 'International Tables Vol C Tables 4.2.6.8 and 6.1.1.4'
H H 0.0000 0.0000 'International Tables Vol C Tables 4.2.6.8 and 6.1.1.4'
Br Br -0.2901 2.4595 'International Tables Vol C Tables 4.2.6.8 and 6.1.1.4'
N N 0.0061 0.0033 'International Tables Vol C Tables 4.2.6.8 and 6.1.1.4'
O O 0.0106 0.0060 'International Tables Vol C Tables 4.2.6.8 and 6.1.1.4'

loop_
_geom_angle_atom_site_label_1
_geom_angle_atom_site_label_2
_geom_angle_atom_site_label_3
_geom_angle
_geom_angle_site_symmetry_1
_geom_angle_site_symmetry_3
_geom_angle_publ_flag
C1 O1 C12 115.4(2) . . ?
O1 C1 C2 111.9(2) . . ?
O2 C1 O1 124.1(2) . . ?
O2 C1 C2 124.0(2) . . ?
C3 C2 C1 116.4(2) . . ?
C4 C2 C1 119.0(2) . . ?
C4 C2 C3 124.6(2) . . ?
N1 C3 C2 178.3(3) . . ?
C8 O3 C13 117.4(2) . . ?
C2 C4 H4 114.1 . . ?
C2 C4 C5 131.8(2) . . ?
C5 C4 H4 114.1 . . ?
C6 C5 C4 125.6(2) . . ?
C6 C5 C10 117.7(2) . . ?
C10 C5 C4 116.6(2) . . ?
O3 C8 C7 125.0(2) . . ?
O3 C8 C9 116.8(2) . . ?
C7 C8 C9 118.3(2) . . ?
C8 C7 H7 119.6 . . ?
C6 C7 C8 120.7(2) . . ?
C6 C7 H7 119.6 . . ?
C5 C6 H6 119.3 . . ?
C7 C6 C5 121.4(2) . . ?
C7 C6 H6 119.3 . . ?
C8 C9 Br1 119.55(18) . . ?
C10 C9 Br1 119.22(19) . . ?
C10 C9 C8 121.2(2) . . ?
C5 C10 H10 119.7 . . ?
C9 C10 C5 120.6(2) . . ?
C9 C10 H10 119.7 . . ?
H11A C11 H11B 109.5 . . ?
H11A C11 H11C 109.5 . . ?
H11B C11 H11C 109.5 . . ?
C12 C11 H11A 109.5 . . ?
C12 C11 H11B 109.5 . . ?
C12 C11 H11C 109.5 . . ?
O1 C12 C11 107.4(2) . . ?
O1 C12 H12A 110.2 . . ?
O1 C12 H12B 110.2 . . ?
C11 C12 H12A 110.2 . . ?
C11 C12 H12B 110.2 . . ?
H12A C12 H12B 108.5 . . ?
O3 C13 H13A 109.5 . . ?
O3 C13 H13B 109.5 . . ?
O3 C13 H13C 109.5 . . ?
H13A C13 H13B 109.5 . . ?
H13A C13 H13C 109.5 . . ?
H13B C13 H13C 109.5 . . ?

loop_
_geom_bond_atom_site_label_1
_geom_bond_atom_site_label_2
_geom_bond_distance
_geom_bond_site_symmetry_2
_geom_bond_publ_flag
Br1 C9 1.899(2) . ?
N1 C3 1.141(4) . ?
O1 C1 1.335(3) . ?
O1 C12 1.459(3) . ?
C1 O2 1.206(3) . ?
C1 C2 1.485(4) . ?
C2 C3 1.440(4) . ?
C2 C4 1.348(3) . ?
O3 C8 1.354(3) . ?
O3 C13 1.432(3) . ?
C4 H4 0.9500 . ?
C4 C5 1.451(3) . ?
C5 C6 1.404(4) . ?
C5 C10 1.405(3) . ?
C8 C7 1.393(4) . ?
C8 C9 1.400(3) . ?
C7 H7 0.9500 . ?
C7 C6 1.378(4) . ?
C6 H6 0.9500 . ?
C9 C10 1.381(4) . ?
C10 H10 0.9500 . ?
C11 H11A 0.9800 . ?
C11 H11B 0.9800 . ?
C11 H11C 0.9800 . ?
C11 C12 1.502(4) . ?
C12 H12A 0.9900 . ?
C12 H12B 0.9900 . ?
C13 H13A 0.9800 . ?
C13 H13B 0.9800 . ?
C13 H13C 0.9800 . ?

loop_
_geom_torsion_atom_site_label_1
_geom_torsion_atom_site_label_2
_geom_torsion_atom_site_label_3
_geom_torsion_atom_site_label_4
_geom_torsion
_geom_torsion_site_symmetry_1
_geom_torsion_site_symmetry_2
_geom_torsion_site_symmetry_3
_geom_torsion_site_symmetry_4
_geom_torsion_publ_flag
Br1 C9 C10 C5 179.42(18) . . . . ?
O1 C1 C2 C3 -1.1(3) . . . . ?
O1 C1 C2 C4 176.1(2) . . . . ?
C1 O1 C12 C11 170.7(2) . . . . ?
C1 C2 C4 C5 -173.7(3) . . . . ?
O2 C1 C2 C3 -179.2(3) . . . . ?
O2 C1 C2 C4 -2.1(4) . . . . ?
C2 C4 C5 C6 3.4(5) . . . . ?
C2 C4 C5 C10 -179.6(3) . . . . ?
C3 C2 C4 C5 3.2(5) . . . . ?
O3 C8 C7 C6 -178.0(2) . . . . ?
O3 C8 C9 Br1 -0.6(3) . . . . ?
O3 C8 C9 C10 177.7(2) . . . . ?
C4 C5 C6 C7 176.4(3) . . . . ?
C4 C5 C10 C9 -176.9(2) . . . . ?
C8 C7 C6 C5 -0.5(4) . . . . ?
C8 C9 C10 C5 1.0(4) . . . . ?
C7 C8 C9 Br1 179.57(19) . . . . ?
C7 C8 C9 C10 -2.1(4) . . . . ?
C6 C5 C10 C9 0.3(4) . . . . ?
C9 C8 C7 C6 1.8(4) . . . . ?
C10 C5 C6 C7 -0.6(4) . . . . ?
C12 O1 C1 O2 2.9(4) . . . . ?
C12 O1 C1 C2 -175.2(2) . . . . ?
C13 O3 C8 C7 -0.1(4) . . . . ?
C13 O3 C8 C9 -179.9(2) . . . . ?
